data_9013283
loop_
_publ_author_name
'Zanazzi, P. F.'
'Nestola, F.'
'Nazzareni, S.'
'Comodi, P.'

_publ_section_title
;
 Pyroxmangite: A high pressure single-crystal study
 Note: Pressure = 0.0001 GPa
;
_journal_name_full 'American Mineralogist'
_journal_page_first 1921
_journal_page_last 1928
_journal_paper_doi 10.2138/am.2008.2963
_journal_volume 93
_journal_year 2008
_chemical_compound_source 'Yokone-Yama, Awano Town, Tochigi Prefecture, Japan'
_chemical_formula_sum 'Fe0.015 Mg0.58 Mn6.405 O21 Si7'
_chemical_name_mineral Pyroxmangite
_space_group_IT_number 2
_symmetry_space_group_name_Hall '-P 1 (1/2*x+1/2*y,1/2*x-1/2*y,-z)'
_symmetry_space_group_name_H-M 'C -1'
_cell_angle_alpha 112.28
_cell_angle_beta 103.13
_cell_angle_gamma 82.88
_cell_length_a 9.663
_cell_length_b 10.457
_cell_length_c 17.360
_cell_formula_units_Z 4
_cell_volume 1579.369
_database_code_amcsd 0004770
_diffrn_ambient_pressure 100
_exptl_crystal_density_diffrn 3.782
_cod_original_formula_sum 'Mn6.405 Fe.015 Mg.58 Si7 O21'
_cod_database_code 9013283

loop_
_space_group_symop_operation_xyz
x,y,z
1/2+x,1/2+y,z
-x,-y,-z
1/2-x,1/2-y,-z

loop_
_atom_site_label
_atom_site_fract_x
_atom_site_fract_y
_atom_site_fract_z
_atom_site_occupancy
_atom_site_U_iso_or_equiv
MnM1 -0.00048 0.04202 0.10506 0.98500 0.00810
FeM1 -0.00048 0.04202 0.10506 0.01500 0.00810
MnM2 -0.00031 0.16645 0.31180 0.89900 0.00840
MgM2 -0.00031 0.16645 0.31180 0.10100 0.00840
MnM3 0.00061 0.06715 0.60493 0.91700 0.00780
MgM3 0.00061 0.06715 0.60493 0.08300 0.00780
MnM4 0.01422 0.17658 0.80618 0.93200 0.00820
MgM4 0.01422 0.17658 0.80618 0.06800 0.00820
MnM5 0.00392 0.27124 0.51005 0.94200 0.01120
MgM5 0.00392 0.27124 0.51005 0.05800 0.01120
MnM6 0.06199 0.26317 0.01728 0.80700 0.01330
MgM6 0.06199 0.26317 0.01728 0.19300 0.01330
MnM7 -0.00696 0.37071 0.21006 0.92300 0.01150
MgM7 -0.00696 0.37071 0.21006 0.07700 0.01150
Si1 0.20201 0.44251 0.93515 1.00000 0.00710
Si2 0.20987 0.33236 0.75112 1.00000 0.00630
Si3 0.21097 0.53298 0.66185 1.00000 0.00660
Si4 0.20778 0.42495 0.46847 1.00000 0.00660
Si5 0.21065 0.63179 0.38004 1.00000 0.00640
Si6 0.20935 0.52897 0.18891 1.00000 0.00670
Si7 0.20369 0.71058 0.08906 1.00000 0.00680
O1 0.12830 0.07280 0.02870 1.00000 0.00960
O2 0.11870 0.18610 0.22670 1.00000 0.00900
O3 0.11790 0.96330 0.31120 1.00000 0.00910
O4 0.12140 0.08960 0.51960 1.00000 0.00920
O5 0.11840 0.87210 0.60570 1.00000 0.00900
O6 0.12090 0.98720 0.80620 1.00000 0.00910
O7 0.12890 0.78000 0.89770 1.00000 0.00960
O8 0.09860 0.84430 0.09380 1.00000 0.00990
O9 0.12840 0.31060 0.92940 1.00000 0.01250
O10 0.12470 0.19620 0.72270 1.00000 0.00960
O11 0.12200 0.66510 0.71170 1.00000 0.01530
O12 0.12280 0.28560 0.42540 1.00000 0.01360
O13 0.13010 0.77580 0.42160 1.00000 0.01260
O14 0.12170 0.39480 0.13180 1.00000 0.01190
O15 0.16540 0.45020 0.83900 1.00000 0.00970
O16 0.15890 0.40320 0.67930 1.00000 0.01340
O17 0.15850 0.49780 0.56040 1.00000 0.01390
O18 0.14990 0.53080 0.41720 1.00000 0.01280
O19 0.15330 0.56720 0.27750 1.00000 0.01160
O20 0.15620 0.66140 0.15920 1.00000 0.00970
O21 0.14290 0.59120 0.99660 1.00000 0.01010

loop_
_cod_related_entry_id
_cod_related_entry_database
_cod_related_entry_code
1 AMCSD 0004770
